data_7236998
loop_
_publ_author_name
'Kim, Kwang Jong'
'Kim, Gyeong Heon'
'Lampande, Raju'
'Ahn, Dae Hyun'
'Im, Joon Beom'
'Moon, Ji Su'
'Lee, Jae Kyun'
'Lee, Jae Yeol'
'Lee, Ju Young'
'Kwon, Jang Hyuk'

_publ_section_title
;
 A new rigid diindolocarbazole donor moiety for high quantum efficiency
 thermally activated delayed fluorescence emitter
;
_journal_issue 6
_journal_name_full 'Journal of Materials Chemistry C'
_journal_page_first 1343
_journal_paper_doi 10.1039/C7TC04852A
_journal_volume 6
_journal_year 2018
_chemical_formula_moiety 'C59 H40 Cl4 N6'
_chemical_formula_sum 'C59 H40 Cl4 N6'
_chemical_formula_weight 974.82
_space_group_crystal_system triclinic
_space_group_IT_number 2
_space_group_name_Hall '-P 1'
_space_group_name_H-M_alt 'P -1'
_atom_sites_solution_hydrogens geom
_atom_sites_solution_primary direct
_atom_sites_solution_secondary difmap
_audit_block_doi 10.5517/ccdc.csd.cc1nhp1w
_audit_update_record
;
2017-02-23 deposited with the CCDC.
2018-01-25 downloaded from the CCDC.
;
_cell_angle_alpha 85.197(2)
_cell_angle_beta 89.6830(19)
_cell_angle_gamma 67.1866(14)
_cell_formula_units_Z 2
_cell_length_a 12.5822(7)
_cell_length_b 12.8932(8)
_cell_length_c 16.0270(11)
_cell_measurement_reflns_used 13246
_cell_measurement_temperature 296
_cell_measurement_theta_max 27.47
_cell_measurement_theta_min 3.06
_cell_volume 2387.1(3)
_computing_cell_refinement 'RAPID AUTO'
_computing_data_collection 'RAPID AUTO (Rigaku, ????)'
_computing_data_reduction 'RAPID AUTO'
_computing_molecular_graphics 'CrystalStructure 4.2.3'
_computing_publication_material 'CrystalStructure 4.2.3 (Rigaku, 2016)'
_computing_structure_refinement 'SHELXL Version 2014/7 (Sheldrick, 2008)'
_computing_structure_solution 'SHELXT Version 2014/4 (Sheldrick, 2014)'
_diffrn_ambient_temperature 296
_diffrn_detector_area_resol_mean 10.000
_diffrn_measured_fraction_theta_full 0.995
_diffrn_measured_fraction_theta_max 0.987
_diffrn_measurement_device_type 'Rigaku R-AXIS RAPID'
_diffrn_measurement_method \w
_diffrn_radiation_type 'Mo K\a'
_diffrn_radiation_wavelength 0.71075
_diffrn_reflns_av_R_equivalents 0.0429
_diffrn_reflns_Laue_measured_fraction_full 0.995
_diffrn_reflns_Laue_measured_fraction_max 0.987
_diffrn_reflns_limit_h_max 16
_diffrn_reflns_limit_h_min -16
_diffrn_reflns_limit_k_max 14
_diffrn_reflns_limit_k_min -16
_diffrn_reflns_limit_l_max 20
_diffrn_reflns_limit_l_min -20
_diffrn_reflns_number 23584
_diffrn_reflns_point_group_measured_fraction_full 0.995
_diffrn_reflns_point_group_measured_fraction_max 0.987
_diffrn_reflns_theta_full 25.242
_diffrn_reflns_theta_max 27.468
_diffrn_reflns_theta_min 3.056
_diffrn_standards_number 0
_exptl_absorpt_coefficient_mu 0.296
_exptl_absorpt_correction_T_max 0.943
_exptl_absorpt_correction_T_min 0.566
_exptl_absorpt_correction_type multi-scan
_exptl_absorpt_process_details 'ABSCOR (Rigaku, 1995)'
_exptl_crystal_colour yellow
_exptl_crystal_density_diffrn 1.356
_exptl_crystal_density_method 'not measured'
_exptl_crystal_description chunk
_exptl_crystal_F_000 1008.00
_exptl_crystal_size_max 0.300
_exptl_crystal_size_mid 0.200
_exptl_crystal_size_min 0.200
_refine_diff_density_max 0.29
_refine_diff_density_min -0.47
_refine_ls_extinction_method none
_refine_ls_goodness_of_fit_ref 1.098
_refine_ls_hydrogen_treatment constr
_refine_ls_number_parameters 678
_refine_ls_number_reflns 10819
_refine_ls_number_restraints 61
_refine_ls_R_factor_all 0.1485
_refine_ls_R_factor_gt 0.0579
_refine_ls_shift/su_max 0.000
_refine_ls_structure_factor_coef Fsqd
_refine_ls_weighting_details 'w = 1/[\s^2^(Fo^2^)+(0.0910P)^2^] where P=(Fo^2^+2Fc^2^)/3'
_refine_ls_weighting_scheme calc
_refine_ls_wR_factor_gt 0.1433
_refine_ls_wR_factor_ref 0.1970
_reflns_Friedel_coverage 0.000
_reflns_number_gt 5029
_reflns_number_total 10819
_reflns_threshold_expression F^2^>2.0\s(F^2^)
_cod_data_source_file c7tc04852a2.cif
_cod_data_source_block ku-TRZ-DI-4
_cod_database_code 7236998

loop_
_space_group_symop_id
_space_group_symop_operation_xyz
1 +X,+Y,+Z
2 -X,-Y,-Z

loop_
_atom_site_label
_atom_site_type_symbol
_atom_site_fract_x
_atom_site_fract_y
_atom_site_fract_z
_atom_site_U_iso_or_equiv
_atom_site_adp_type
_atom_site_occupancy
_atom_site_site_symmetry_order
_atom_site_calc_flag
_atom_site_refinement_flags_posn
_atom_site_refinement_flags_adp
_atom_site_refinement_flags_occupancy
_atom_site_disorder_assembly
_atom_site_disorder_group
Cl1 Cl 0.3342(2) 0.4647(2) 0.4214(2) 0.1188(11) Uani 0.704(7) 1 d D U P A 1
Cl2 Cl 0.3764(2) 0.61516(16) 0.52763(14) 0.0960(9) Uani 0.704(7) 1 d D U P A 1
Cl3 Cl -0.0352(8) 0.4427(9) 1.1455(5) 0.285(4) Uani 0.644(9) 1 d D U P B 1
Cl4 Cl -0.1701(6) 0.6405(6) 1.0542(5) 0.224(3) Uani 0.644(9) 1 d D U P B 1
N1 N 0.36565(15) 0.89206(17) 0.56625(13) 0.0389(5) Uani 1 1 d . . . . .
N2 N 0.76732(16) 0.80140(18) 0.62954(14) 0.0420(5) Uani 1 1 d . . . . .
N3 N 0.64200(17) 0.79240(18) 0.34736(14) 0.0415(5) Uani 1 1 d . . . . .
N4 N 0.07029(17) 0.86574(19) 0.88667(14) 0.0464(6) Uani 1 1 d . . . . .
N5 N 0.08138(18) 0.75395(19) 1.01412(15) 0.0480(6) Uani 1 1 d . . . . .
N6 N 0.23938(17) 0.70153(18) 0.92194(14) 0.0451(6) Uani 1 1 d . . . . .
C1 C 0.3352(2) 0.8865(2) 0.34368(18) 0.0476(7) Uani 1 1 d . . . . .
H1 H 0.3832 0.8748 0.2981 0.057 Uiso 1 1 calc R U . . .
C2 C 0.2179(2) 0.9136(3) 0.3321(2) 0.0553(8) Uani 1 1 d . . . . .
H2 H 0.1877 0.9200 0.2782 0.066 Uiso 1 1 calc R U . . .
C3 C 0.1449(2) 0.9312(2) 0.3994(2) 0.0533(8) Uani 1 1 d . . . . .
H3 H 0.0672 0.9465 0.3902 0.064 Uiso 1 1 calc R U . . .
C4 C 0.1865(2) 0.9261(2) 0.47958(19) 0.0490(7) Uani 1 1 d . . . . .
H4 H 0.1377 0.9391 0.5248 0.059 Uiso 1 1 calc R U . . .
C5 C 0.3039(2) 0.9010(2) 0.49100(17) 0.0399(6) Uani 1 1 d . . . . .
C6 C 0.48176(19) 0.8612(2) 0.54722(16) 0.0378(6) Uani 1 1 d . . . . .
C7 C 0.5753(2) 0.8492(2) 0.60099(16) 0.0379(6) Uani 1 1 d . . . . .
C8 C 0.5888(2) 0.8679(2) 0.68740(17) 0.0391(6) Uani 1 1 d . . . . .
C9 C 0.5140(2) 0.9143(2) 0.75209(18) 0.0466(7) Uani 1 1 d . . . . .
H9 H 0.4345 0.9426 0.7430 0.056 Uiso 1 1 calc R U . . .
C10 C 0.5600(2) 0.9174(3) 0.8292(2) 0.0545(7) Uani 1 1 d . . . . .
H10 H 0.5103 0.9475 0.8720 0.065 Uiso 1 1 calc R U . . .
C11 C 0.6784(3) 0.8768(3) 0.8450(2) 0.0580(8) Uani 1 1 d . . . . .
H11 H 0.7068 0.8781 0.8982 0.070 Uiso 1 1 calc R U . . .
C12 C 0.7533(2) 0.8347(3) 0.78206(19) 0.0531(7) Uani 1 1 d . . . . .
H12 H 0.8326 0.8079 0.7919 0.064 Uiso 1 1 calc R U . . .
C13 C 0.7086(2) 0.8329(2) 0.70334(17) 0.0413(6) Uani 1 1 d . . . . .
C14 C 0.6862(2) 0.8142(2) 0.56649(17) 0.0384(6) Uani 1 1 d . . . . .
C15 C 0.7041(2) 0.7996(2) 0.48059(16) 0.0385(6) Uani 1 1 d . . . . .
C16 C 0.8013(2) 0.7780(2) 0.42500(17) 0.0392(6) Uani 1 1 d . . . . .
C17 C 0.9157(2) 0.7684(2) 0.43321(19) 0.0475(7) Uani 1 1 d . . . . .
H17 H 0.9452 0.7744 0.4848 0.057 Uiso 1 1 calc R U . . .
C18 C 0.9839(2) 0.7500(3) 0.3639(2) 0.0562(8) Uani 1 1 d . . . . .
H18 H 1.0597 0.7438 0.3694 0.067 Uiso 1 1 calc R U . . .
C19 C 0.9427(2) 0.7404(3) 0.2869(2) 0.0621(9) Uani 1 1 d . . . . .
H19 H 0.9913 0.7265 0.2416 0.075 Uiso 1 1 calc R U . . .
C20 C 0.8301(2) 0.7513(2) 0.2759(2) 0.0553(8) Uani 1 1 d . . . . .
H20 H 0.8020 0.7449 0.2238 0.066 Uiso 1 1 calc R U . . .
C21 C 0.7605(2) 0.7719(2) 0.34450(18) 0.0422(6) Uani 1 1 d . . . . .
C22 C 0.6079(2) 0.8130(2) 0.42934(16) 0.0379(6) Uani 1 1 d . . . . .
C23 C 0.49527(19) 0.8470(2) 0.46098(16) 0.0379(6) Uani 1 1 d . . . . .
C24 C 0.3799(2) 0.8771(2) 0.42439(16) 0.0386(6) Uani 1 1 d . . . . .
C25 C 0.8871(2) 0.7271(2) 0.62993(18) 0.0445(7) Uani 1 1 d . . . . .
C26 C 0.9707(2) 0.7655(3) 0.6523(2) 0.0562(8) Uani 1 1 d . . . . .
H26 H 0.9499 0.8388 0.6673 0.067 Uiso 1 1 calc R U . . .
C27 C 1.0859(3) 0.6931(3) 0.6520(2) 0.0744(10) Uani 1 1 d . . . . .
H27 H 1.1428 0.7183 0.6663 0.089 Uiso 1 1 calc R U . . .
C28 C 1.1165(3) 0.5845(3) 0.6306(3) 0.0781(11) Uani 1 1 d . . . . .
H28 H 1.1940 0.5366 0.6309 0.094 Uiso 1 1 calc R U . . .
C29 C 1.0344(3) 0.5461(3) 0.6090(2) 0.0683(9) Uani 1 1 d . . . . .
H29 H 1.0557 0.4725 0.5945 0.082 Uiso 1 1 calc R U . . .
C30 C 0.9181(2) 0.6180(2) 0.60881(19) 0.0532(8) Uani 1 1 d . . . . .
H30 H 0.8616 0.5924 0.5945 0.064 Uiso 1 1 calc R U . . .
C31 C 0.5940(2) 0.7388(2) 0.29278(17) 0.0434(6) Uani 1 1 d . . . . .
C32 C 0.5790(2) 0.7722(3) 0.2081(2) 0.0578(8) Uani 1 1 d . . . . .
H32 H 0.5970 0.8324 0.1864 0.069 Uiso 1 1 calc R U . . .
C33 C 0.5367(3) 0.7157(4) 0.1551(2) 0.0764(10) Uani 1 1 d . . . . .
H33 H 0.5281 0.7372 0.0979 0.092 Uiso 1 1 calc R U . . .
C34 C 0.5078(3) 0.6288(4) 0.1870(3) 0.0863(12) Uani 1 1 d . . . . .
H34 H 0.4786 0.5917 0.1518 0.104 Uiso 1 1 calc R U . . .
C35 C 0.5222(3) 0.5965(3) 0.2714(3) 0.0812(11) Uani 1 1 d . . . . .
H35 H 0.5021 0.5376 0.2930 0.097 Uiso 1 1 calc R U . . .
C36 C 0.5658(2) 0.6495(2) 0.3246(2) 0.0563(8) Uani 1 1 d . . . . .
H36 H 0.5763 0.6258 0.3815 0.068 Uiso 1 1 calc R U . . .
C37 C 0.2292(2) 0.8192(2) 0.79365(17) 0.0404(6) Uani 1 1 d . . . . .
C38 C 0.3308(2) 0.7413(2) 0.76503(17) 0.0436(6) Uani 1 1 d . . . . .
H38 H 0.3681 0.6723 0.7961 0.052 Uiso 1 1 calc R U . . .
C39 C 0.3775(2) 0.7649(2) 0.69086(17) 0.0423(6) Uani 1 1 d . . . . .
H39 H 0.4453 0.7118 0.6720 0.051 Uiso 1 1 calc R U . . .
C40 C 0.32243(19) 0.8681(2) 0.64497(16) 0.0385(6) Uani 1 1 d . . . . .
C41 C 0.2222(2) 0.9479(2) 0.67389(18) 0.0441(7) Uani 1 1 d . . . . .
H41 H 0.1866 1.0179 0.6438 0.053 Uiso 1 1 calc R U . . .
C42 C 0.1753(2) 0.9231(2) 0.74757(18) 0.0460(7) Uani 1 1 d . . . . .
H42 H 0.1075 0.9762 0.7663 0.055 Uiso 1 1 calc R U . . .
C43 C -0.0900(2) 0.9225(2) 0.97941(18) 0.0448(7) Uani 1 1 d . . . . .
C44 C -0.1473(2) 1.0193(2) 0.92689(19) 0.0525(7) Uani 1 1 d . . . . .
H44 H -0.1125 1.0338 0.8785 0.063 Uiso 1 1 calc R U . . .
C45 C -0.2556(2) 1.0945(3) 0.9457(2) 0.0613(9) Uani 1 1 d . . . . .
H45 H -0.2932 1.1596 0.9104 0.074 Uiso 1 1 calc R U . . .
C46 C -0.3077(2) 1.0728(3) 1.0168(2) 0.0635(9) Uani 1 1 d . . . . .
H46 H -0.3812 1.1226 1.0291 0.076 Uiso 1 1 calc R U . . .
C47 C -0.2512(2) 0.9779(3) 1.0699(2) 0.0626(9) Uani 1 1 d . . . . .
H47 H -0.2863 0.9641 1.1184 0.075 Uiso 1 1 calc R U . . .
C48 C -0.1431(2) 0.9029(3) 1.05163(19) 0.0550(8) Uani 1 1 d . . . . .
H48 H -0.1054 0.8388 1.0879 0.066 Uiso 1 1 calc R U . . .
C49 C 0.2504(2) 0.5839(2) 1.05004(18) 0.0460(7) Uani 1 1 d . . . . .
C50 C 0.2031(3) 0.5636(3) 1.1245(2) 0.0792(12) Uani 1 1 d . . . . .
H50 H 0.1321 0.6157 1.1393 0.095 Uiso 1 1 calc R U . . .
C51 C 0.2589(3) 0.4679(4) 1.1768(3) 0.0938(14) Uani 1 1 d . . . . .
H51 H 0.2254 0.4557 1.2266 0.113 Uiso 1 1 calc R U . . .
C52 C 0.3632(3) 0.3908(3) 1.1564(2) 0.0718(10) Uani 1 1 d . . . . .
H52 H 0.4011 0.3261 1.1921 0.086 Uiso 1 1 calc R U . . .
C53 C 0.4118(3) 0.4093(3) 1.0831(2) 0.0668(9) Uani 1 1 d . . . . .
H53 H 0.4833 0.3571 1.0692 0.080 Uiso 1 1 calc R U . . .
C54 C 0.3557(2) 0.5046(2) 1.0296(2) 0.0550(8) Uani 1 1 d . . . . .
H54 H 0.3889 0.5156 0.9794 0.066 Uiso 1 1 calc R U . . .
C55 C 0.1765(2) 0.7939(2) 0.87176(17) 0.0420(6) Uani 1 1 d . . . . .
C56 C 0.0267(2) 0.8426(2) 0.95907(17) 0.0432(7) Uani 1 1 d . . . . .
C57 C 0.1868(2) 0.6850(2) 0.99237(17) 0.0432(6) Uani 1 1 d . . . . .
C58 C 0.3022(9) 0.6045(7) 0.4401(5) 0.105(3) Uani 0.704(7) 1 d D U P A 1
H58A H 0.3218 0.6431 0.3916 0.127 Uiso 0.704(7) 1 calc R U P A 1
H58B H 0.2199 0.6419 0.4480 0.127 Uiso 0.704(7) 1 calc R U P A 1
C59 C -0.1650(7) 0.5291(6) 1.1381(5) 0.100(3) Uani 0.644(9) 1 d D U P B 1
H59A H -0.1894 0.5618 1.1908 0.120 Uiso 0.644(9) 1 calc R U P B 1
H59B H -0.2151 0.4918 1.1231 0.120 Uiso 0.644(9) 1 calc R U P B 1
Cl1A Cl 0.3091(10) 0.5093(14) 0.3682(10) 0.242(6) Uani 0.296(7) 1 d D U P A 2
Cl2A Cl 0.3026(16) 0.6336(9) 0.4958(10) 0.266(8) Uani 0.296(7) 1 d D U P A 2
C58A C 0.272(4) 0.523(3) 0.4696(14) 0.30(2) Uani 0.296(7) 1 d D U P A 2
H58C H 0.3169 0.4550 0.5046 0.364 Uiso 0.296(7) 1 calc R U P A 2
H58D H 0.1908 0.5387 0.4758 0.364 Uiso 0.296(7) 1 calc R U P A 2
Cl3A Cl -0.1828(4) 0.6341(5) 1.0644(3) 0.0790(16) Uani 0.356(9) 1 d D U P B 2
C59A C -0.0559(10) 0.5159(10) 1.0615(9) 0.125(6) Uani 0.356(9) 1 d D U P B 2
H59C H 0.0079 0.5404 1.0592 0.150 Uiso 0.356(9) 1 calc R U P B 2
H59D H -0.0568 0.4817 1.0100 0.150 Uiso 0.356(9) 1 calc R U P B 2
Cl4A Cl -0.0287(3) 0.4105(5) 1.1464(3) 0.0876(17) Uani 0.356(9) 1 d D U P B 2

loop_
_atom_site_aniso_label
_atom_site_aniso_U_11
_atom_site_aniso_U_22
_atom_site_aniso_U_33
_atom_site_aniso_U_23
_atom_site_aniso_U_13
_atom_site_aniso_U_12
Cl1 0.1292(17) 0.153(2) 0.115(2) -0.0213(15) -0.0070(15) -0.0976(16)
Cl2 0.1140(16) 0.0672(10) 0.1064(17) -0.0010(9) -0.0151(10) -0.0358(10)
Cl3 0.374(11) 0.306(8) 0.209(6) 0.096(6) -0.076(6) -0.191(7)
Cl4 0.251(6) 0.172(5) 0.273(7) -0.061(4) 0.065(5) -0.102(4)
N1 0.0312(10) 0.0463(13) 0.0362(13) 0.0022(10) 0.0012(9) -0.0129(10)
N2 0.0343(10) 0.0501(13) 0.0406(14) -0.0080(11) -0.0007(10) -0.0144(10)
N3 0.0399(11) 0.0520(13) 0.0340(13) -0.0047(10) 0.0029(9) -0.0194(10)
N4 0.0397(11) 0.0461(13) 0.0453(15) 0.0022(11) 0.0079(10) -0.0090(10)
N5 0.0446(12) 0.0492(14) 0.0440(15) 0.0031(11) 0.0055(10) -0.0129(11)
N6 0.0440(12) 0.0443(13) 0.0414(14) 0.0004(11) 0.0057(10) -0.0121(10)
C1 0.0444(14) 0.0547(17) 0.0401(17) -0.0008(13) -0.0006(12) -0.0159(13)
C2 0.0463(15) 0.0628(19) 0.051(2) -0.0004(15) -0.0111(14) -0.0156(14)
C3 0.0354(13) 0.0631(19) 0.058(2) 0.0011(15) -0.0068(13) -0.0162(13)
C4 0.0368(13) 0.0562(18) 0.0493(19) 0.0024(14) 0.0006(12) -0.0140(13)
C5 0.0360(13) 0.0409(14) 0.0407(17) 0.0032(12) -0.0007(11) -0.0139(11)
C6 0.0352(12) 0.0373(14) 0.0391(16) 0.0003(12) -0.0001(11) -0.0128(11)
C7 0.0382(13) 0.0410(14) 0.0349(16) -0.0009(11) 0.0012(11) -0.0165(11)
C8 0.0374(13) 0.0378(14) 0.0415(16) -0.0026(12) 0.0001(11) -0.0141(11)
C9 0.0448(14) 0.0492(16) 0.0461(18) -0.0083(13) 0.0015(13) -0.0178(13)
C10 0.0584(17) 0.0592(19) 0.048(2) -0.0156(15) 0.0077(14) -0.0226(15)
C11 0.0627(18) 0.066(2) 0.047(2) -0.0124(16) -0.0050(15) -0.0253(16)
C12 0.0498(15) 0.0633(19) 0.0444(19) -0.0083(15) -0.0056(14) -0.0192(15)
C13 0.0427(13) 0.0395(15) 0.0393(17) -0.0064(12) 0.0006(12) -0.0128(12)
C14 0.0371(12) 0.0395(14) 0.0380(16) 0.0002(11) -0.0032(11) -0.0150(11)
C15 0.0374(13) 0.0408(14) 0.0367(16) -0.0020(12) 0.0020(11) -0.0150(11)
C16 0.0381(13) 0.0375(14) 0.0403(16) 0.0011(12) 0.0011(11) -0.0138(11)
C17 0.0397(13) 0.0497(16) 0.0517(19) -0.0008(14) 0.0027(13) -0.0166(13)
C18 0.0392(14) 0.0604(19) 0.067(2) -0.0008(16) 0.0120(15) -0.0176(14)
C19 0.0519(17) 0.075(2) 0.058(2) -0.0079(17) 0.0172(15) -0.0225(16)
C20 0.0496(16) 0.0629(19) 0.051(2) -0.0062(15) 0.0091(14) -0.0197(15)
C21 0.0402(13) 0.0415(15) 0.0444(17) -0.0045(12) 0.0085(12) -0.0155(12)
C22 0.0396(13) 0.0394(14) 0.0323(15) 0.0005(11) 0.0023(11) -0.0136(11)
C23 0.0352(12) 0.0390(14) 0.0374(16) -0.0001(12) 0.0019(11) -0.0127(11)
C24 0.0396(13) 0.0373(14) 0.0370(16) 0.0025(11) -0.0019(11) -0.0138(11)
C25 0.0364(13) 0.0472(16) 0.0455(18) -0.0033(13) -0.0034(12) -0.0114(12)
C26 0.0435(15) 0.0576(18) 0.070(2) -0.0171(16) -0.0028(14) -0.0196(14)
C27 0.0413(16) 0.085(3) 0.096(3) -0.024(2) -0.0077(17) -0.0208(17)
C28 0.0450(17) 0.077(3) 0.091(3) -0.007(2) -0.0088(17) -0.0011(17)
C29 0.0621(19) 0.0493(18) 0.078(3) -0.0036(17) -0.0030(18) -0.0047(16)
C30 0.0524(16) 0.0468(17) 0.060(2) -0.0033(15) -0.0010(14) -0.0195(14)
C31 0.0398(13) 0.0466(16) 0.0381(17) -0.0053(13) -0.0008(11) -0.0102(12)
C32 0.0558(17) 0.064(2) 0.046(2) -0.0040(16) -0.0023(14) -0.0154(15)
C33 0.064(2) 0.101(3) 0.050(2) -0.025(2) -0.0070(17) -0.013(2)
C34 0.072(2) 0.098(3) 0.096(4) -0.046(3) -0.003(2) -0.033(2)
C35 0.080(2) 0.070(2) 0.102(4) -0.024(2) 0.008(2) -0.035(2)
C36 0.0610(17) 0.0478(17) 0.062(2) -0.0080(15) -0.0009(15) -0.0225(15)
C37 0.0378(13) 0.0396(15) 0.0403(16) -0.0012(12) 0.0041(11) -0.0116(12)
C38 0.0428(13) 0.0378(14) 0.0428(17) 0.0041(12) -0.0004(12) -0.0092(12)
C39 0.0335(12) 0.0416(15) 0.0469(17) -0.0004(13) 0.0037(11) -0.0099(11)
C40 0.0344(12) 0.0424(15) 0.0362(16) -0.0008(12) 0.0046(11) -0.0126(11)
C41 0.0417(13) 0.0372(14) 0.0462(18) 0.0022(12) 0.0044(12) -0.0086(12)
C42 0.0389(13) 0.0423(15) 0.0492(18) -0.0017(13) 0.0071(12) -0.0081(12)
C43 0.0391(13) 0.0496(16) 0.0441(17) -0.0067(13) 0.0049(12) -0.0151(13)
C44 0.0460(15) 0.0555(18) 0.0508(19) 0.0007(15) 0.0034(13) -0.0152(14)
C45 0.0483(16) 0.0540(19) 0.071(2) -0.0012(16) 0.0008(15) -0.0091(15)
C46 0.0397(15) 0.066(2) 0.079(3) -0.0128(18) 0.0122(16) -0.0131(15)
C47 0.0512(16) 0.070(2) 0.064(2) -0.0084(18) 0.0174(15) -0.0202(16)
C48 0.0490(15) 0.0565(18) 0.053(2) 0.0004(15) 0.0112(14) -0.0145(14)
C49 0.0474(15) 0.0451(16) 0.0433(17) 0.0032(13) 0.0007(12) -0.0169(13)
C50 0.069(2) 0.074(2) 0.066(3) 0.021(2) 0.0166(18) -0.0013(18)
C51 0.080(2) 0.095(3) 0.077(3) 0.042(2) 0.013(2) -0.011(2)
C52 0.072(2) 0.063(2) 0.075(3) 0.0253(19) -0.0179(19) -0.0259(19)
C53 0.0595(18) 0.056(2) 0.072(3) 0.0045(18) -0.0082(17) -0.0101(16)
C54 0.0519(16) 0.0542(18) 0.050(2) 0.0033(15) 0.0013(14) -0.0129(15)
C55 0.0401(13) 0.0445(15) 0.0415(17) -0.0026(13) 0.0016(12) -0.0168(12)
C56 0.0404(13) 0.0448(15) 0.0443(17) 0.0001(13) 0.0037(12) -0.0173(12)
C57 0.0415(13) 0.0464(16) 0.0411(17) -0.0010(13) 0.0031(12) -0.0169(13)
C58 0.109(5) 0.095(7) 0.087(6) 0.013(5) -0.009(5) -0.016(5)
C59 0.110(5) 0.101(6) 0.106(6) -0.055(5) 0.019(5) -0.052(5)
Cl1A 0.174(8) 0.404(17) 0.214(13) -0.068(12) 0.029(8) -0.176(10)
Cl2A 0.230(12) 0.112(6) 0.44(2) -0.072(10) -0.039(17) -0.034(7)
C58A 0.30(4) 0.33(4) 0.24(3) 0.05(3) 0.13(3) -0.09(3)
Cl3A 0.083(3) 0.076(3) 0.075(3) -0.0300(19) 0.0081(18) -0.023(2)
C59A 0.099(9) 0.163(16) 0.097(12) -0.029(11) 0.017(8) -0.030(10)
Cl4A 0.079(2) 0.091(3) 0.085(3) 0.005(2) -0.0101(18) -0.0265(18)

loop_
_atom_type_symbol
_atom_type_description
_atom_type_scat_dispersion_real
_atom_type_scat_dispersion_imag
_atom_type_scat_source
C C 0.0033 0.0016
;
International Tables for Crystallography
(Vol. C, Tables 4.2.6.8 and 6.1.1.4)
;
H H 0.0000 0.0000
;
International Tables for Crystallography
(Vol. C, Table 6.1.1.4)
;
N N 0.0061 0.0033
;
International Tables for Crystallography
(Vol. C, Tables 4.2.6.8 and 6.1.1.4)
;
Cl Cl 0.1484 0.1585
;
International Tables for Crystallography
(Vol. C, Tables 4.2.6.8 and 6.1.1.4)
;

loop_
_geom_angle_atom_site_label_1
_geom_angle_atom_site_label_2
_geom_angle_atom_site_label_3
_geom_angle
C6 N1 C5 107.7(2)
C6 N1 C40 125.9(2)
C5 N1 C40 120.57(18)
C14 N2 C13 108.07(19)
C14 N2 C25 125.2(2)
C13 N2 C25 122.1(2)
C22 N3 C21 107.5(2)
C22 N3 C31 124.1(2)
C21 N3 C31 119.8(2)
C55 N4 C56 115.4(2)
C56 N5 C57 115.4(2)
C55 N6 C57 114.5(2)
C2 C1 C24 119.1(3)
C2 C1 H1 120.4
C24 C1 H1 120.4
C1 C2 C3 121.3(3)
C1 C2 H2 119.3
C3 C2 H2 119.3
C4 C3 C2 120.7(2)
C4 C3 H3 119.7
C2 C3 H3 119.7
C3 C4 C5 118.0(3)
C3 C4 H4 121.0
C5 C4 H4 121.0
C4 C5 C24 122.1(3)
C4 C5 N1 128.3(2)
C24 C5 N1 109.6(2)
N1 C6 C23 109.3(2)
N1 C6 C7 128.5(2)
C23 C6 C7 122.1(2)
C6 C7 C14 117.5(2)
C6 C7 C8 135.7(2)
C14 C7 C8 106.7(2)
C9 C8 C13 117.9(3)
C9 C8 C7 135.7(2)
C13 C8 C7 106.4(2)
C10 C9 C8 119.1(3)
C10 C9 H9 120.4
C8 C9 H9 120.4
C9 C10 C11 122.1(3)
C9 C10 H10 118.9
C11 C10 H10 118.9
C12 C11 C10 119.9(3)
C12 C11 H11 120.0
C10 C11 H11 120.0
C11 C12 C13 118.9(3)
C11 C12 H12 120.6
C13 C12 H12 120.6
C12 C13 N2 128.7(2)
C12 C13 C8 121.9(3)
N2 C13 C8 109.4(2)
N2 C14 C15 128.5(2)
N2 C14 C7 109.1(2)
C15 C14 C7 122.4(2)
C14 C15 C22 117.8(2)
C14 C15 C16 135.8(2)
C22 C15 C16 106.3(2)
C17 C16 C21 117.6(2)
C17 C16 C15 135.6(3)
C21 C16 C15 106.7(2)
C18 C17 C16 119.3(3)
C18 C17 H17 120.4
C16 C17 H17 120.4
C19 C18 C17 121.6(3)
C19 C18 H18 119.2
C17 C18 H18 119.2
C18 C19 C20 120.8(3)
C18 C19 H19 119.6
C20 C19 H19 119.6
C19 C20 C21 117.9(3)
C19 C20 H20 121.0
C21 C20 H20 121.0
C20 C21 C16 122.6(2)
C20 C21 N3 128.0(3)
C16 C21 N3 109.4(2)
N3 C22 C15 109.9(2)
N3 C22 C23 128.2(2)
C15 C22 C23 121.8(2)
C6 C23 C22 118.1(2)
C6 C23 C24 106.8(2)
C22 C23 C24 135.1(3)
C1 C24 C5 118.7(2)
C1 C24 C23 134.9(2)
C5 C24 C23 106.4(2)
C30 C25 C26 120.4(2)
C30 C25 N2 119.9(2)
C26 C25 N2 119.7(3)
C25 C26 C27 119.1(3)
C25 C26 H26 120.5
C27 C26 H26 120.5
C28 C27 C26 120.4(3)
C28 C27 H27 119.8
C26 C27 H27 119.8
C29 C28 C27 120.7(3)
C29 C28 H28 119.6
C27 C28 H28 119.6
C28 C29 C30 119.5(3)
C28 C29 H29 120.2
C30 C29 H29 120.2
C25 C30 C29 119.9(3)
C25 C30 H30 120.1
C29 C30 H30 120.1
C32 C31 C36 119.6(3)
C32 C31 N3 120.6(2)
C36 C31 N3 119.7(3)
C31 C32 C33 119.9(3)
C31 C32 H32 120.1
C33 C32 H32 120.1
C34 C33 C32 120.2(4)
C34 C33 H33 119.9
C32 C33 H33 119.9
C33 C34 C35 119.6(4)
C33 C34 H34 120.2
C35 C34 H34 120.2
C34 C35 C36 121.3(4)
C34 C35 H35 119.4
C36 C35 H35 119.4
C35 C36 C31 119.4(3)
C35 C36 H36 120.3
C31 C36 H36 120.3
C38 C37 C42 119.1(2)
C38 C37 C55 121.6(2)
C42 C37 C55 119.4(2)
C39 C38 C37 121.0(2)
C39 C38 H38 119.5
C37 C38 H38 119.5
C40 C39 C38 119.4(2)
C40 C39 H39 120.3
C38 C39 H39 120.3
C39 C40 C41 120.1(2)
C39 C40 N1 120.4(2)
C41 C40 N1 119.4(2)
C42 C41 C40 120.1(2)
C42 C41 H41 120.0
C40 C41 H41 120.0
C41 C42 C37 120.3(2)
C41 C42 H42 119.9
C37 C42 H42 119.9
C44 C43 C48 118.7(3)
C44 C43 C56 120.3(2)
C48 C43 C56 120.9(2)
C45 C44 C43 120.7(3)
C45 C44 H44 119.7
C43 C44 H44 119.7
C46 C45 C44 119.8(3)
C46 C45 H45 120.1
C44 C45 H45 120.1
C47 C46 C45 120.1(3)
C47 C46 H46 120.0
C45 C46 H46 120.0
C46 C47 C48 120.4(3)
C46 C47 H47 119.8
C48 C47 H47 119.8
C47 C48 C43 120.3(3)
C47 C48 H48 119.8
C43 C48 H48 119.8
C50 C49 C54 118.0(3)
C50 C49 C57 120.5(3)
C54 C49 C57 121.4(2)
C51 C50 C49 121.1(3)
C51 C50 H50 119.4
C49 C50 H50 119.4
C52 C51 C50 120.4(3)
C52 C51 H51 119.8
C50 C51 H51 119.8
C51 C52 C53 119.5(3)
C51 C52 H52 120.3
C53 C52 H52 120.3
C52 C53 C54 120.6(3)
C52 C53 H53 119.7
C54 C53 H53 119.7
C53 C54 C49 120.4(3)
C53 C54 H54 119.8
C49 C54 H54 119.8
N4 C55 N6 125.2(2)
N4 C55 C37 116.9(2)
N6 C55 C37 117.9(2)
N5 C56 N4 124.7(2)
N5 C56 C43 118.1(2)
N4 C56 C43 117.2(2)
N5 C57 N6 124.7(2)
N5 C57 C49 117.8(2)
N6 C57 C49 117.5(2)
Cl2 C58 Cl1 112.1(5)
Cl2 C58 H58A 109.2
Cl1 C58 H58A 109.2
Cl2 C58 H58B 109.2
Cl1 C58 H58B 109.2
H58A C58 H58B 107.9
Cl3 C59 Cl4 105.8(5)
Cl3 C59 H59A 110.6
Cl4 C59 H59A 110.6
Cl3 C59 H59B 110.6
Cl4 C59 H59B 110.6
H59A C59 H59B 108.7
Cl1A C58A Cl2A 104.7(13)
Cl1A C58A H58C 110.8
Cl2A C58A H58C 110.8
Cl1A C58A H58D 110.8
Cl2A C58A H58D 110.8
H58C C58A H58D 108.9
Cl3A C59A Cl4A 116.1(8)
Cl3A C59A H59C 108.3
Cl4A C59A H59C 108.3
Cl3A C59A H59D 108.3
Cl4A C59A H59D 108.3
H59C C59A H59D 107.4

loop_
_geom_bond_atom_site_label_1
_geom_bond_atom_site_label_2
_geom_bond_distance
Cl1 C58 1.740(9)
Cl2 C58 1.734(9)
Cl3 C59 1.579(9)
Cl4 C59 1.866(9)
N1 C6 1.396(3)
N1 C5 1.410(3)
N1 C40 1.428(3)
N2 C14 1.394(3)
N2 C13 1.395(3)
N2 C25 1.439(3)
N3 C22 1.395(3)
N3 C21 1.411(3)
N3 C31 1.428(3)
N4 C55 1.332(3)
N4 C56 1.341(3)
N5 C56 1.337(3)
N5 C57 1.343(3)
N6 C55 1.344(3)
N6 C57 1.348(3)
C1 C2 1.387(4)
C1 C24 1.391(4)
C1 H1 0.9300
C2 C3 1.388(4)
C2 H2 0.9300
C3 C4 1.377(4)
C3 H3 0.9300
C4 C5 1.394(3)
C4 H4 0.9300
C5 C24 1.402(4)
C6 C23 1.410(4)
C6 C7 1.414(3)
C7 C14 1.415(3)
C7 C8 1.448(4)
C8 C9 1.405(4)
C8 C13 1.414(3)
C9 C10 1.377(4)
C9 H9 0.9300
C10 C11 1.391(4)
C10 H10 0.9300
C11 C12 1.373(4)
C11 H11 0.9300
C12 C13 1.390(4)
C12 H12 0.9300
C14 C15 1.410(4)
C15 C22 1.413(3)
C15 C16 1.460(3)
C16 C17 1.401(3)
C16 C21 1.411(4)
C17 C18 1.380(4)
C17 H17 0.9300
C18 C19 1.375(5)
C18 H18 0.9300
C19 C20 1.379(4)
C19 H19 0.9300
C20 C21 1.380(4)
C20 H20 0.9300
C22 C23 1.415(3)
C23 C24 1.461(3)
C25 C30 1.378(4)
C25 C26 1.385(4)
C26 C27 1.387(4)
C26 H26 0.9300
C27 C28 1.374(5)
C27 H27 0.9300
C28 C29 1.365(5)
C28 H28 0.9300
C29 C30 1.396(4)
C29 H29 0.9300
C30 H30 0.9300
C31 C32 1.381(4)
C31 C36 1.388(4)
C32 C33 1.394(5)
C32 H32 0.9300
C33 C34 1.367(5)
C33 H33 0.9300
C34 C35 1.373(5)
C34 H34 0.9300
C35 C36 1.374(5)
C35 H35 0.9300
C36 H36 0.9300
C37 C38 1.389(4)
C37 C42 1.391(3)
C37 C55 1.484(3)
C38 C39 1.386(3)
C38 H38 0.9300
C39 C40 1.386(3)
C39 H39 0.9300
C40 C41 1.389(4)
C41 C42 1.386(4)
C41 H41 0.9300
C42 H42 0.9300
C43 C44 1.385(4)
C43 C48 1.386(4)
C43 C56 1.484(4)
C44 C45 1.382(4)
C44 H44 0.9300
C45 C46 1.373(4)
C45 H45 0.9300
C46 C47 1.373(4)
C46 H46 0.9300
C47 C48 1.376(4)
C47 H47 0.9300
C48 H48 0.9300
C49 C50 1.380(4)
C49 C54 1.382(4)
C49 C57 1.481(4)
C50 C51 1.372(4)
C50 H50 0.9300
C51 C52 1.362(5)
C51 H51 0.9300
C52 C53 1.367(5)
C52 H52 0.9300
C53 C54 1.379(4)
C53 H53 0.9300
C54 H54 0.9300
C58 H58A 0.9700
C58 H58B 0.9700
C59 H59A 0.9700
C59 H59B 0.9700
Cl1A C58A 1.694(15)
Cl2A C58A 1.695(16)
C58A H58C 0.9700
C58A H58D 0.9700
Cl3A C59A 1.731(11)
C59A Cl4A 1.775(11)
C59A H59C 0.9700
C59A H59D 0.9700

loop_
_geom_torsion_atom_site_label_1
_geom_torsion_atom_site_label_2
_geom_torsion_atom_site_label_3
_geom_torsion_atom_site_label_4
_geom_torsion
C24 C1 C2 C3 -0.1(4)
C1 C2 C3 C4 2.3(4)
C2 C3 C4 C5 -1.0(4)
C3 C4 C5 C24 -2.4(4)
C3 C4 C5 N1 179.5(3)
C6 N1 C5 C4 177.7(3)
C40 N1 C5 C4 23.0(4)
C6 N1 C5 C24 -0.6(3)
C40 N1 C5 C24 -155.3(2)
C5 N1 C6 C23 -1.7(3)
C40 N1 C6 C23 151.2(2)
C5 N1 C6 C7 175.5(2)
C40 N1 C6 C7 -31.6(4)
N1 C6 C7 C14 178.6(2)
C23 C6 C7 C14 -4.5(3)
N1 C6 C7 C8 -4.0(5)
C23 C6 C7 C8 172.9(3)
C6 C7 C8 C9 -6.4(5)
C14 C7 C8 C9 171.2(3)
C6 C7 C8 C13 176.9(3)
C14 C7 C8 C13 -5.5(3)
C13 C8 C9 C10 -4.0(4)
C7 C8 C9 C10 179.6(3)
C8 C9 C10 C11 0.6(4)
C9 C10 C11 C12 1.7(5)
C10 C11 C12 C13 -0.4(4)
C11 C12 C13 N2 175.3(3)
C11 C12 C13 C8 -3.1(4)
C14 N2 C13 C12 -179.6(3)
C25 N2 C13 C12 23.5(4)
C14 N2 C13 C8 -0.9(3)
C25 N2 C13 C8 -157.9(2)
C9 C8 C13 C12 5.4(4)
C7 C8 C13 C12 -177.2(2)
C9 C8 C13 N2 -173.4(2)
C7 C8 C13 N2 4.0(3)
C13 N2 C14 C15 175.6(2)
C25 N2 C14 C15 -28.3(4)
C13 N2 C14 C7 -2.6(3)
C25 N2 C14 C7 153.4(2)
C6 C7 C14 N2 -176.8(2)
C8 C7 C14 N2 5.1(3)
C6 C7 C14 C15 4.8(4)
C8 C7 C14 C15 -173.3(2)
N2 C14 C15 C22 177.4(2)
C7 C14 C15 C22 -4.6(4)
N2 C14 C15 C16 -6.5(5)
C7 C14 C15 C16 171.5(3)
C14 C15 C16 C17 -3.9(5)
C22 C15 C16 C17 172.5(3)
C14 C15 C16 C21 179.7(3)
C22 C15 C16 C21 -3.9(3)
C21 C16 C17 C18 -2.1(4)
C15 C16 C17 C18 -178.1(3)
C16 C17 C18 C19 -0.2(4)
C17 C18 C19 C20 1.3(5)
C18 C19 C20 C21 0.0(5)
C19 C20 C21 C16 -2.4(4)
C19 C20 C21 N3 176.0(3)
C17 C16 C21 C20 3.4(4)
C15 C16 C21 C20 -179.5(2)
C17 C16 C21 N3 -175.2(2)
C15 C16 C21 N3 1.9(3)
C22 N3 C21 C20 -177.7(3)
C31 N3 C21 C20 33.1(4)
C22 N3 C21 C16 0.8(3)
C31 N3 C21 C16 -148.4(2)
C21 N3 C22 C15 -3.4(3)
C31 N3 C22 C15 144.1(2)
C21 N3 C22 C23 174.1(2)
C31 N3 C22 C23 -38.4(4)
C14 C15 C22 N3 -178.3(2)
C16 C15 C22 N3 4.5(3)
C14 C15 C22 C23 4.0(3)
C16 C15 C22 C23 -173.2(2)
N1 C6 C23 C22 -178.6(2)
C7 C6 C23 C22 4.0(4)
N1 C6 C23 C24 3.3(3)
C7 C6 C23 C24 -174.2(2)
N3 C22 C23 C6 179.1(2)
C15 C22 C23 C6 -3.7(4)
N3 C22 C23 C24 -3.4(5)
C15 C22 C23 C24 173.8(3)
C2 C1 C24 C5 -3.2(4)
C2 C1 C24 C23 177.3(3)
C4 C5 C24 C1 4.5(4)
N1 C5 C24 C1 -177.1(2)
C4 C5 C24 C23 -175.8(2)
N1 C5 C24 C23 2.5(3)
C6 C23 C24 C1 176.0(3)
C22 C23 C24 C1 -1.7(5)
C6 C23 C24 C5 -3.5(3)
C22 C23 C24 C5 178.8(3)
C14 N2 C25 C30 -45.1(4)
C13 N2 C25 C30 107.8(3)
C14 N2 C25 C26 135.4(3)
C13 N2 C25 C26 -71.6(3)
C30 C25 C26 C27 0.9(5)
N2 C25 C26 C27 -179.7(3)
C25 C26 C27 C28 -0.7(5)
C26 C27 C28 C29 0.3(6)
C27 C28 C29 C30 -0.1(6)
C26 C25 C30 C29 -0.7(4)
N2 C25 C30 C29 179.8(3)
C28 C29 C30 C25 0.4(5)
C22 N3 C31 C32 144.0(3)
C21 N3 C31 C32 -72.2(3)
C22 N3 C31 C36 -38.2(4)
C21 N3 C31 C36 105.6(3)
C36 C31 C32 C33 -0.6(4)
N3 C31 C32 C33 177.2(3)
C31 C32 C33 C34 1.3(5)
C32 C33 C34 C35 -0.9(6)
C33 C34 C35 C36 -0.4(6)
C34 C35 C36 C31 1.1(5)
C32 C31 C36 C35 -0.6(4)
N3 C31 C36 C35 -178.4(3)
C42 C37 C38 C39 -1.3(4)
C55 C37 C38 C39 178.3(2)
C37 C38 C39 C40 0.6(4)
C38 C39 C40 C41 1.0(4)
C38 C39 C40 N1 -176.8(2)
C6 N1 C40 C39 -39.2(4)
C5 N1 C40 C39 110.6(3)
C6 N1 C40 C41 143.0(3)
C5 N1 C40 C41 -67.2(3)
C39 C40 C41 C42 -1.8(4)
N1 C40 C41 C42 176.0(2)
C40 C41 C42 C37 1.1(4)
C38 C37 C42 C41 0.4(4)
C55 C37 C42 C41 -179.2(2)
C48 C43 C44 C45 -0.5(5)
C56 C43 C44 C45 -179.5(3)
C43 C44 C45 C46 -0.5(5)
C44 C45 C46 C47 1.3(5)
C45 C46 C47 C48 -1.0(5)
C46 C47 C48 C43 -0.1(5)
C44 C43 C48 C47 0.9(5)
C56 C43 C48 C47 179.8(3)
C54 C49 C50 C51 0.3(6)
C57 C49 C50 C51 177.3(4)
C49 C50 C51 C52 0.3(7)
C50 C51 C52 C53 -0.2(7)
C51 C52 C53 C54 -0.6(6)
C52 C53 C54 C49 1.2(5)
C50 C49 C54 C53 -1.0(5)
C57 C49 C54 C53 -178.0(3)
C56 N4 C55 N6 1.7(4)
C56 N4 C55 C37 -177.8(2)
C57 N6 C55 N4 -0.6(4)
C57 N6 C55 C37 178.9(2)
C38 C37 C55 N4 -169.3(3)
C42 C37 C55 N4 10.3(4)
C38 C37 C55 N6 11.1(4)
C42 C37 C55 N6 -169.3(3)
C57 N5 C56 N4 -0.5(4)
C57 N5 C56 C43 -179.8(2)
C55 N4 C56 N5 -1.1(4)
C55 N4 C56 C43 178.2(2)
C44 C43 C56 N5 176.0(3)
C48 C43 C56 N5 -2.9(4)
C44 C43 C56 N4 -3.2(4)
C48 C43 C56 N4 177.8(3)
C56 N5 C57 N6 1.8(4)
C56 N5 C57 C49 -178.6(2)
C55 N6 C57 N5 -1.3(4)
C55 N6 C57 C49 179.2(2)
C50 C49 C57 N5 -1.5(4)
C54 C49 C57 N5 175.4(3)
C50 C49 C57 N6 178.1(3)
C54 C49 C57 N6 -5.0(4)
